data_7120118
loop_
_publ_author_name
'Alemayehu, Abraham B.'
'Vazquez-Lima, Hugo'
'McCormick, Laura J.'
'Ghosh, Abhik'

_publ_section_title
;
 Relativistic effects in metallocorroles: comparison of molybdenum and
 tungsten biscorroles.
;
_journal_name_full 'Chemical communications (Cambridge, England)'
_journal_paper_doi 10.1039/c7cc01549f
_journal_year 2017
_chemical_formula_sum 'C81 H60 Cl2 Mo N8'
_chemical_formula_weight 1312.21
_chemical_name_common 'Molybdenum(VI) bis{5,10,15-tris(4-methylphenyl)corrole}'
_chemical_name_systematic Bis{5,10,15-tris(4-methylphenyl)corrolato}molybdenum(VI)
_space_group_crystal_system triclinic
_space_group_IT_number 2
_space_group_name_Hall '-P 1'
_space_group_name_H-M_alt 'P -1'
_symmetry_space_group_name_Hall '-P 1'
_symmetry_space_group_name_H-M 'P -1'
_atom_sites_solution_hydrogens geom
_atom_sites_solution_primary 'intrinsic phasing'
_atom_sites_solution_secondary difmap
_audit_creation_method SHELXL-2016/4
_audit_update_record
;
2017-02-22 deposited with the CCDC.
2017-05-08 downloaded from the CCDC.
;
_cell_angle_alpha 78.965(3)
_cell_angle_beta 86.497(3)
_cell_angle_gamma 84.031(3)
_cell_formula_units_Z 2
_cell_length_a 11.5246(6)
_cell_length_b 16.3595(8)
_cell_length_c 16.8248(9)
_cell_measurement_reflns_used 9932
_cell_measurement_temperature 100(2)
_cell_measurement_theta_max 35.14
_cell_measurement_theta_min 2.60
_cell_volume 3093.8(3)
_computing_cell_refinement 'SAINT V8.37A Bruker-AXS, Madison WI'
_computing_data_collection 'Bruker APEX3 Bruker-AXS, Madison WI'
_computing_data_reduction 'SAINT V8.37A Bruker-AXS, Madison WI'
_computing_structure_refinement 'SHELXL-2016/4 (Sheldrick, 2016)'
_computing_structure_solution 'SHELXT 2014/4 (Sheldrick, 2014)'
_diffrn_ambient_temperature 100(2)
_diffrn_detector_area_resol_mean 10.42
_diffrn_measured_fraction_theta_full 0.996
_diffrn_measured_fraction_theta_max 0.987
_diffrn_measurement_device_type 'Bruker D8 with PHOTON 100 detector'
_diffrn_measurement_method '\f and \w shutterless scans'
_diffrn_radiation_type synchrotron
_diffrn_radiation_wavelength 0.8857
_diffrn_reflns_av_R_equivalents 0.0580
_diffrn_reflns_av_unetI/netI 0.0939
_diffrn_reflns_Laue_measured_fraction_full 0.996
_diffrn_reflns_Laue_measured_fraction_max 0.987
_diffrn_reflns_limit_h_max 14
_diffrn_reflns_limit_h_min -14
_diffrn_reflns_limit_k_max 21
_diffrn_reflns_limit_k_min -21
_diffrn_reflns_limit_l_max 21
_diffrn_reflns_limit_l_min -21
_diffrn_reflns_number 29022
_diffrn_reflns_point_group_measured_fraction_full 0.996
_diffrn_reflns_point_group_measured_fraction_max 0.987
_diffrn_reflns_theta_full 32.101
_diffrn_reflns_theta_max 35.211
_diffrn_reflns_theta_min 2.216
_diffrn_source
;
Advanced Light Source, station 11.3.1
;
_exptl_absorpt_coefficient_mu 0.630
_exptl_absorpt_correction_T_max 0.940
_exptl_absorpt_correction_T_min 0.687
_exptl_absorpt_correction_type multi-scan
_exptl_absorpt_process_details 'SADABS-2014/5 - Bruker AXS, Madison WI'
_exptl_crystal_colour brown
_exptl_crystal_density_diffrn 1.409
_exptl_crystal_description rod
_exptl_crystal_F_000 1356
_exptl_crystal_size_max 0.400
_exptl_crystal_size_mid 0.220
_exptl_crystal_size_min 0.100
_refine_diff_density_max 1.929
_refine_diff_density_min -1.412
_refine_diff_density_rms 0.113
_refine_ls_extinction_method none
_refine_ls_goodness_of_fit_ref 1.025
_refine_ls_hydrogen_treatment constr
_refine_ls_matrix_type full
_refine_ls_number_parameters 858
_refine_ls_number_reflns 14096
_refine_ls_number_restraints 25
_refine_ls_restrained_S_all 1.026
_refine_ls_R_factor_all 0.1148
_refine_ls_R_factor_gt 0.0723
_refine_ls_shift/su_max 0.000
_refine_ls_shift/su_mean 0.000
_refine_ls_structure_factor_coef Fsqd
_refine_ls_weighting_details 'w=1/[\s^2^(Fo^2^)+(0.0497P)^2^+14.0574P] where P=(Fo^2^+2Fc^2^)/3'
_refine_ls_weighting_scheme calc
_refine_ls_wR_factor_gt 0.1624
_refine_ls_wR_factor_ref 0.1868
_reflns_Friedel_coverage 0.000
_reflns_number_gt 9641
_reflns_number_total 14096
_reflns_threshold_expression 'I > 2\s(I)'
_cod_data_source_file c7cc01549f2.cif
_cod_data_source_block MoMe2
_cod_database_code 7120118
_shelx_shelxl_version_number 2016/4
_shelx_space_group_comment
;
The symmetry employed for this shelxl refinement is uniquely defined
by the following loop, which should always be used as a source of
symmetry information in preference to the above space-group names.
They are only intended as comments.
;
_shelx_estimated_absorpt_t_min 0.787
_shelx_estimated_absorpt_t_max 0.940

loop_
_space_group_symop_operation_xyz
'x, y, z'
'-x, -y, -z'

loop_
_atom_site_label
_atom_site_type_symbol
_atom_site_fract_x
_atom_site_fract_y
_atom_site_fract_z
_atom_site_U_iso_or_equiv
_atom_site_adp_type
_atom_site_occupancy
_atom_site_site_symmetry_order
_atom_site_calc_flag
_atom_site_refinement_flags_posn
_atom_site_refinement_flags_adp
_atom_site_refinement_flags_occupancy
_atom_site_disorder_assembly
_atom_site_disorder_group
C1 C 0.6360(4) 0.0373(3) 0.4180(3) 0.0219(9) Uani 1 1 d . . . . .
C2 C 0.6054(4) -0.0448(3) 0.4443(3) 0.0250(10) Uani 1 1 d . . . . .
H2 H 0.627192 -0.081677 0.493020 0.030 Uiso 1 1 calc R U . . .
C3 C 0.5377(4) -0.0615(3) 0.3858(3) 0.0232(9) Uani 1 1 d . . . . .
H3 H 0.504748 -0.112431 0.386262 0.028 Uiso 1 1 calc R U . . .
C4 C 0.5260(4) 0.0122(3) 0.3241(3) 0.0212(9) Uani 1 1 d . . . . .
C5 C 0.4503(4) 0.0309(3) 0.2607(3) 0.0244(10) Uani 1 1 d . . . . .
C6 C 0.4196(4) 0.1143(3) 0.2259(3) 0.0230(9) Uani 1 1 d . . . . .
C7 C 0.3338(4) 0.1416(3) 0.1669(3) 0.0256(10) Uani 1 1 d . . . . .
H7 H 0.295527 0.107176 0.139458 0.031 Uiso 1 1 calc R U . . .
C8 C 0.3168(4) 0.2265(3) 0.1573(3) 0.0265(10) Uani 1 1 d . . . . .
H8 H 0.264229 0.261851 0.121583 0.032 Uiso 1 1 calc R U . . .
C9 C 0.3912(4) 0.2531(3) 0.2098(3) 0.0218(9) Uani 1 1 d . . . . .
C10 C 0.3895(4) 0.3329(3) 0.2277(3) 0.0221(9) Uani 1 1 d . . . . .
C11 C 0.4576(4) 0.3519(3) 0.2862(3) 0.0209(9) Uani 1 1 d . . . . .
C12 C 0.4371(4) 0.4250(3) 0.3212(3) 0.0253(10) Uani 1 1 d . . . . .
H12 H 0.377928 0.469496 0.307193 0.030 Uiso 1 1 calc R U . . .
C13 C 0.5175(4) 0.4196(3) 0.3784(3) 0.0244(10) Uani 1 1 d . . . . .
H13 H 0.524800 0.459913 0.411243 0.029 Uiso 1 1 calc R U . . .
C14 C 0.5886(4) 0.3429(3) 0.3802(3) 0.0216(9) Uani 1 1 d . . . . .
C15 C 0.6701(4) 0.3119(3) 0.4408(3) 0.0228(9) Uani 1 1 d . . . . .
C16 C 0.7049(4) 0.2265(3) 0.4579(3) 0.0237(9) Uani 1 1 d . . . . .
C17 C 0.7522(4) 0.1758(3) 0.5303(3) 0.0253(10) Uani 1 1 d . . . . .
H17 H 0.787695 0.195005 0.571911 0.030 Uiso 1 1 calc R U . . .
C18 C 0.7362(4) 0.0939(3) 0.5278(3) 0.0255(10) Uani 1 1 d . . . . .
H18 H 0.755128 0.046110 0.568300 0.031 Uiso 1 1 calc R U . . .
C19 C 0.6861(4) 0.0954(3) 0.4532(3) 0.0227(9) Uani 1 1 d . . . . .
C20 C 0.3913(4) -0.0382(3) 0.2385(3) 0.0272(10) Uani 1 1 d . . . . .
C21 C 0.2707(4) -0.0389(3) 0.2419(3) 0.0323(11) Uani 1 1 d . . . . .
H21 H 0.222941 0.006357 0.258273 0.039 Uiso 1 1 calc R U . . .
C22 C 0.2186(5) -0.1048(3) 0.2217(4) 0.0387(13) Uani 1 1 d . . . . .
H22 H 0.135897 -0.104207 0.224844 0.046 Uiso 1 1 calc R U . . .
C23 C 0.2869(5) -0.1716(3) 0.1970(4) 0.0403(13) Uani 1 1 d . . . . .
C24 C 0.4053(5) -0.1721(3) 0.1957(4) 0.0395(13) Uani 1 1 d . . . . .
H24 H 0.452776 -0.218142 0.180464 0.047 Uiso 1 1 calc R U . . .
C25 C 0.4582(5) -0.1068(3) 0.2161(3) 0.0327(11) Uani 1 1 d . . . . .
H25 H 0.540963 -0.108883 0.214732 0.039 Uiso 1 1 calc R U . . .
C26 C 0.3033(4) 0.4008(3) 0.1870(3) 0.0243(10) Uani 1 1 d . . . . .
C27 C 0.1862(4) 0.3889(3) 0.1838(3) 0.0280(10) Uani 1 1 d . . . . .
H27 H 0.158274 0.337998 0.211313 0.034 Uiso 1 1 calc R U . . .
C28 C 0.1093(4) 0.4505(3) 0.1410(3) 0.0305(11) Uani 1 1 d . . . . .
H28 H 0.030141 0.440351 0.137817 0.037 Uiso 1 1 calc R U . . .
C29 C 0.1473(5) 0.5269(3) 0.1026(3) 0.0334(12) Uani 1 1 d . . . . .
C30 C 0.2627(5) 0.5407(3) 0.1112(3) 0.0321(11) Uani 1 1 d . . . . .
H30 H 0.288611 0.593887 0.089072 0.039 Uiso 1 1 calc R U . . .
C31 C 0.3401(4) 0.4786(3) 0.1511(3) 0.0271(10) Uani 1 1 d . . . . .
H31 H 0.419173 0.488847 0.154314 0.032 Uiso 1 1 calc R U . . .
C32 C 0.7090(4) 0.3692(3) 0.4913(3) 0.0234(9) Uani 1 1 d . . . . .
C33 C 0.7638(4) 0.4403(3) 0.4536(3) 0.0290(10) Uani 1 1 d . . . . .
H33 H 0.768757 0.454666 0.396161 0.035 Uiso 1 1 calc R U . . .
C34 C 0.8106(4) 0.4896(3) 0.4996(3) 0.0302(11) Uani 1 1 d . . . . .
H34 H 0.846909 0.537541 0.472915 0.036 Uiso 1 1 calc R U . . .
C35 C 0.8058(4) 0.4709(3) 0.5828(3) 0.0297(11) Uani 1 1 d . . . . .
C36 C 0.7468(5) 0.4028(3) 0.6204(3) 0.0326(11) Uani 1 1 d . . . . .
H36 H 0.738920 0.390321 0.677849 0.039 Uiso 1 1 calc R U . . .
C37 C 0.6992(4) 0.3526(3) 0.5750(3) 0.0297(11) Uani 1 1 d . . . . .
H37 H 0.659578 0.306306 0.601955 0.036 Uiso 1 1 calc R U . . .
C38 C 0.2301(6) -0.2423(4) 0.1712(5) 0.060(2) Uani 1 1 d . . . . .
H38A H 0.207470 -0.224963 0.114810 0.090 Uiso 1 1 calc R U . . .
H38B H 0.160668 -0.254824 0.206228 0.090 Uiso 1 1 calc R U . . .
H38C H 0.285826 -0.292300 0.175988 0.090 Uiso 1 1 calc R U . . .
C39 C 0.0671(6) 0.5927(4) 0.0502(4) 0.0478(15) Uani 1 1 d . . . . .
H39A H 0.094644 0.598068 -0.006686 0.072 Uiso 1 1 calc R U . . .
H39B H 0.067712 0.646628 0.067387 0.072 Uiso 1 1 calc R U . . .
H39C H -0.012556 0.575849 0.056094 0.072 Uiso 1 1 calc R U . . .
C40 C 0.8616(5) 0.5236(3) 0.6313(4) 0.0397(13) Uani 1 1 d . . . . .
H40A H 0.944416 0.525322 0.614665 0.059 Uiso 1 1 calc R U . . .
H40B H 0.854144 0.499225 0.689089 0.059 Uiso 1 1 calc R U . . .
H40C H 0.822465 0.580520 0.621662 0.059 Uiso 1 1 calc R U . . .
C101 C 0.5970(4) 0.2416(3) 0.1004(3) 0.0278(10) Uani 1 1 d . . . . .
C102 C 0.5603(4) 0.3066(3) 0.0377(3) 0.0284(10) Uani 1 1 d . . . . .
H102 H 0.532044 0.301092 -0.012699 0.034 Uiso 1 1 calc R U . . .
C103 C 0.5730(4) 0.3808(3) 0.0634(3) 0.0255(10) Uani 1 1 d . . . . .
H103 H 0.552525 0.435859 0.034806 0.031 Uiso 1 1 calc R U . . .
C104 C 0.6233(4) 0.3583(3) 0.1417(3) 0.0243(10) Uani 1 1 d . . . . .
C105 C 0.6812(4) 0.4056(3) 0.1834(3) 0.0250(10) Uani 1 1 d . . . . .
C106 C 0.7611(4) 0.3658(3) 0.2406(3) 0.0194(9) Uani 1 1 d . . . . .
C107 C 0.8539(4) 0.4070(3) 0.2623(3) 0.0240(9) Uani 1 1 d . . . . .
H107 H 0.863673 0.464969 0.247119 0.029 Uiso 1 1 calc R U . . .
C108 C 0.9261(4) 0.3485(3) 0.3085(3) 0.0247(10) Uani 1 1 d . . . . .
H108 H 0.996170 0.357755 0.330954 0.030 Uiso 1 1 calc R U . . .
C109 C 0.8772(4) 0.2701(3) 0.3172(3) 0.0220(9) Uani 1 1 d . . . . .
C110 C 0.9308(4) 0.1948(3) 0.3565(3) 0.0220(9) Uani 1 1 d . . . . .
C111 C 0.9000(4) 0.1176(3) 0.3475(3) 0.0211(9) Uani 1 1 d . . . . .
C112 C 0.9644(4) 0.0392(3) 0.3749(3) 0.0265(10) Uani 1 1 d . . . . .
H112 H 1.027780 0.029309 0.410131 0.032 Uiso 1 1 calc R U . . .
C113 C 0.9182(4) -0.0192(3) 0.3414(3) 0.0278(10) Uani 1 1 d . . . . .
H113 H 0.943495 -0.077185 0.349276 0.033 Uiso 1 1 calc R U . . .
C114 C 0.8248(4) 0.0227(3) 0.2921(3) 0.0225(9) Uani 1 1 d . . . . .
C115 C 0.7717(4) -0.0130(3) 0.2366(3) 0.0257(10) Uani 1 1 d . . . . .
C116 C 0.6999(4) 0.0358(3) 0.1800(3) 0.0245(10) Uani 1 1 d . . . . .
C117 C 0.6659(4) 0.0203(3) 0.1034(3) 0.0292(11) Uani 1 1 d . . . . .
H117 H 0.675842 -0.032085 0.086051 0.035 Uiso 1 1 calc R U . . .
C118 C 0.6170(4) 0.0940(3) 0.0599(3) 0.0301(11) Uani 1 1 d . . . . .
H118 H 0.588044 0.102997 0.006985 0.036 Uiso 1 1 calc R U . . .
C119 C 0.6185(4) 0.1543(3) 0.1105(3) 0.0261(10) Uani 1 1 d . . . . .
C120 C 0.6796(4) 0.4988(3) 0.1552(3) 0.0254(10) Uani 1 1 d . . . . .
C121 C 0.6412(4) 0.5546(3) 0.2069(3) 0.0296(11) Uani 1 1 d . . . . .
H121 H 0.615415 0.533546 0.260919 0.035 Uiso 1 1 calc R U . . .
C122 C 0.6403(4) 0.6410(3) 0.1800(3) 0.0310(11) Uani 1 1 d . . . . .
H122 H 0.613570 0.677711 0.216149 0.037 Uiso 1 1 calc R U . . .
C123 C 0.6776(4) 0.6740(3) 0.1020(3) 0.0307(11) Uani 1 1 d . . . . .
C124 C 0.7177(5) 0.6181(3) 0.0509(3) 0.0346(12) Uani 1 1 d . . . . .
H124 H 0.745730 0.639227 -0.002576 0.042 Uiso 1 1 calc R U . . .
C125 C 0.7174(4) 0.5317(3) 0.0769(3) 0.0304(11) Uani 1 1 d . . . . .
H125 H 0.743343 0.495184 0.040508 0.036 Uiso 1 1 calc R U . . .
C126 C 1.0383(4) 0.2011(3) 0.3998(3) 0.0231(9) Uani 1 1 d . . . . .
C127 C 1.0316(4) 0.2412(3) 0.4662(3) 0.0294(11) Uani 1 1 d . . . . .
H127 H 0.957449 0.256837 0.489603 0.035 Uiso 1 1 calc R U . . .
C128 C 1.1326(4) 0.2584(3) 0.4983(3) 0.0292(10) Uani 1 1 d . . . . .
H128 H 1.126054 0.284531 0.544429 0.035 Uiso 1 1 calc R U . . .
C129 C 1.2423(4) 0.2387(3) 0.4652(3) 0.0272(10) Uani 1 1 d . . . . .
C130 C 1.2492(4) 0.1973(3) 0.3999(3) 0.0278(10) Uani 1 1 d . . . . .
H130 H 1.323694 0.181100 0.377324 0.033 Uiso 1 1 calc R U . . .
C131 C 1.1492(4) 0.1789(3) 0.3669(3) 0.0277(10) Uani 1 1 d . . . . .
H131 H 1.156202 0.151257 0.321860 0.033 Uiso 1 1 calc R U . . .
C132 C 0.8075(4) -0.1030(3) 0.2317(3) 0.0253(10) Uani 1 1 d . . . . .
C133 C 0.8801(4) -0.1235(3) 0.1681(3) 0.0319(11) Uani 1 1 d . . . . .
H133 H 0.902532 -0.080744 0.125045 0.038 Uiso 1 1 calc R U . . .
C134 C 0.9204(5) -0.2070(3) 0.1674(4) 0.0357(12) Uani 1 1 d . . . . .
H134 H 0.970589 -0.220380 0.123863 0.043 Uiso 1 1 calc R U . . .
C135 C 0.8879(4) -0.2708(3) 0.2296(3) 0.0308(11) Uani 1 1 d . . . . .
C136 C 0.8132(5) -0.2498(3) 0.2907(3) 0.0325(11) Uani 1 1 d . . . . .
H136 H 0.787518 -0.292854 0.332301 0.039 Uiso 1 1 calc R U . . .
C137 C 0.7741(5) -0.1667(3) 0.2930(3) 0.0304(11) Uani 1 1 d . . . . .
H137 H 0.724310 -0.153668 0.336908 0.036 Uiso 1 1 calc R U . . .
C138 C 0.6785(5) 0.7670(3) 0.0717(4) 0.0417(14) Uani 1 1 d . . . . .
H13A H 0.611461 0.787385 0.037806 0.062 Uiso 1 1 calc R U . . .
H13B H 0.750924 0.778253 0.039690 0.062 Uiso 1 1 calc R U . . .
H13C H 0.673562 0.795816 0.117991 0.062 Uiso 1 1 calc R U . . .
C139 C 1.3501(4) 0.2633(3) 0.4970(4) 0.0346(12) Uani 1 1 d . . . . .
H13D H 1.349718 0.324346 0.485335 0.052 Uiso 1 1 calc R U . . .
H13E H 1.419543 0.238300 0.470798 0.052 Uiso 1 1 calc R U . . .
H13F H 1.351334 0.243221 0.555754 0.052 Uiso 1 1 calc R U . . .
C140 C 0.9336(5) -0.3615(3) 0.2303(4) 0.0411(13) Uani 1 1 d . . . . .
H14A H 0.911042 -0.395972 0.282079 0.062 Uiso 1 1 calc R U . . .
H14B H 1.018961 -0.365854 0.223197 0.062 Uiso 1 1 calc R U . . .
H14C H 0.900387 -0.381209 0.185888 0.062 Uiso 1 1 calc R U . . .
N1 N 0.5886(3) 0.0714(2) 0.3444(2) 0.0203(8) Uani 1 1 d . . . . .
N2 N 0.4624(3) 0.1836(2) 0.2479(2) 0.0209(8) Uani 1 1 d . . . . .
N3 N 0.5503(3) 0.3003(2) 0.3237(2) 0.0211(8) Uani 1 1 d . . . . .
N4 N 0.6719(3) 0.1745(2) 0.4091(2) 0.0215(8) Uani 1 1 d . . . . .
N5 N 0.6305(3) 0.2731(2) 0.1652(2) 0.0221(8) Uani 1 1 d . . . . .
N6 N 0.7758(3) 0.2810(2) 0.2751(2) 0.0190(7) Uani 1 1 d . . . . .
N7 N 0.8105(3) 0.1069(2) 0.2992(2) 0.0227(8) Uani 1 1 d . . . . .
N8 N 0.6648(3) 0.1194(2) 0.1831(2) 0.0238(8) Uani 1 1 d . . . . .
MO1 Mo 0.64456(3) 0.18980(2) 0.28120(3) 0.02219(11) Uani 1 1 d . . . . .
CL1 Cl 0.0095(2) 0.24156(15) 0.11753(16) 0.0905(7) Uani 1 1 d D U . . .
C1C C -0.0323(16) 0.1415(7) 0.1278(11) 0.088(4) Uani 0.505(5) 1 d D U P A 1
H1C1 H -0.020023 0.111918 0.184184 0.106 Uiso 0.505(5) 1 calc R U P A 1
H1C2 H -0.116931 0.145302 0.118671 0.106 Uiso 0.505(5) 1 calc R U P A 1
CL11 Cl 0.0415(5) 0.0832(3) 0.0627(3) 0.0891(15) Uani 0.505(5) 1 d D U P A 1
C2C C -0.0965(18) 0.1830(19) 0.100(2) 0.088(4) Uani 0.347(6) 1 d D U P A 2
H2C1 H -0.162770 0.221017 0.075492 0.106 Uiso 0.347(6) 1 calc R U P A 2
H2C2 H -0.125196 0.151534 0.152338 0.106 Uiso 0.347(6) 1 calc R U P A 2
CL12 Cl -0.0512(10) 0.1135(6) 0.0370(5) 0.0891(15) Uani 0.347(6) 1 d D U P A 2
C3C C -0.103(10) 0.180(9) 0.119(3) 0.088(4) Uani 0.083(6) 1 d D U P A 3
H3C1 H -0.177334 0.209470 0.135475 0.106 Uiso 0.083(6) 1 calc R U P A 3
H3C2 H -0.088255 0.127011 0.157497 0.106 Uiso 0.083(6) 1 calc R U P A 3
CL13 Cl -0.113(3) 0.160(3) 0.0225(17) 0.0891(15) Uani 0.083(6) 1 d D U P A 3
CL14 Cl -0.151(3) 0.221(3) 0.0091(19) 0.0891(15) Uani 0.063(5) 1 d D U P A 4
C4C C -0.089(12) 0.176(6) 0.099(6) 0.088(4) Uani 0.063(5) 1 d D U P A 4
H4C1 H -0.149023 0.168494 0.143871 0.106 Uiso 0.063(5) 1 calc R U P A 4
H4C2 H -0.047990 0.120012 0.095589 0.106 Uiso 0.063(5) 1 calc R U P A 4

loop_
_atom_site_aniso_label
_atom_site_aniso_U_11
_atom_site_aniso_U_22
_atom_site_aniso_U_33
_atom_site_aniso_U_23
_atom_site_aniso_U_13
_atom_site_aniso_U_12
C1 0.021(2) 0.020(2) 0.025(2) -0.0037(18) 0.0009(18) -0.0030(17)
C2 0.024(2) 0.021(2) 0.029(3) -0.0021(18) -0.0002(19) -0.0009(18)
C3 0.020(2) 0.019(2) 0.031(3) -0.0038(18) -0.0004(18) -0.0020(17)
C4 0.018(2) 0.020(2) 0.027(2) -0.0089(18) -0.0005(18) -0.0006(16)
C5 0.020(2) 0.020(2) 0.036(3) -0.0097(19) 0.0005(19) -0.0052(17)
C6 0.021(2) 0.018(2) 0.031(3) -0.0095(18) 0.0017(18) -0.0024(17)
C7 0.024(2) 0.025(2) 0.031(3) -0.0100(19) -0.0039(19) -0.0045(18)
C8 0.025(2) 0.026(2) 0.030(3) -0.008(2) -0.0026(19) -0.0032(19)
C9 0.019(2) 0.022(2) 0.024(2) -0.0035(18) -0.0007(18) 0.0006(17)
C10 0.022(2) 0.021(2) 0.023(2) -0.0028(18) 0.0006(18) -0.0009(17)
C11 0.018(2) 0.019(2) 0.027(2) -0.0065(18) 0.0014(17) -0.0052(16)
C12 0.021(2) 0.021(2) 0.035(3) -0.0087(19) -0.0023(19) -0.0014(17)
C13 0.026(2) 0.019(2) 0.031(3) -0.0122(19) 0.0007(19) -0.0018(17)
C14 0.020(2) 0.019(2) 0.027(2) -0.0077(18) 0.0006(18) -0.0018(17)
C15 0.020(2) 0.022(2) 0.026(2) -0.0067(18) 0.0005(18) -0.0001(17)
C16 0.024(2) 0.023(2) 0.025(2) -0.0085(18) 0.0021(18) -0.0041(18)
C17 0.023(2) 0.024(2) 0.029(3) -0.0060(19) -0.0029(19) 0.0004(18)
C18 0.022(2) 0.027(2) 0.025(2) -0.0011(19) -0.0004(18) 0.0023(18)
C19 0.019(2) 0.019(2) 0.028(2) -0.0040(18) 0.0033(18) 0.0015(17)
C20 0.026(2) 0.021(2) 0.035(3) -0.0026(19) -0.005(2) -0.0048(18)
C21 0.028(3) 0.024(2) 0.045(3) -0.008(2) -0.002(2) -0.0005(19)
C22 0.026(3) 0.033(3) 0.058(4) -0.007(3) -0.009(2) -0.009(2)
C23 0.042(3) 0.025(3) 0.057(4) -0.010(2) -0.012(3) -0.007(2)
C24 0.042(3) 0.023(2) 0.057(4) -0.014(2) -0.008(3) -0.002(2)
C25 0.028(3) 0.023(2) 0.049(3) -0.012(2) -0.008(2) -0.0010(19)
C26 0.026(2) 0.022(2) 0.025(2) -0.0082(18) -0.0040(19) 0.0034(18)
C27 0.029(3) 0.024(2) 0.032(3) -0.010(2) -0.002(2) 0.0025(19)
C28 0.027(3) 0.037(3) 0.030(3) -0.014(2) -0.012(2) 0.003(2)
C29 0.035(3) 0.033(3) 0.030(3) -0.009(2) -0.002(2) 0.014(2)
C30 0.039(3) 0.025(2) 0.031(3) -0.006(2) 0.001(2) 0.004(2)
C31 0.025(2) 0.023(2) 0.034(3) -0.010(2) 0.000(2) -0.0008(18)
C32 0.018(2) 0.020(2) 0.034(3) -0.0107(19) -0.0038(18) -0.0002(17)
C33 0.032(3) 0.026(2) 0.031(3) -0.011(2) 0.001(2) -0.004(2)
C34 0.026(2) 0.024(2) 0.044(3) -0.013(2) 0.002(2) -0.0067(19)
C35 0.026(2) 0.022(2) 0.044(3) -0.015(2) -0.007(2) 0.0021(19)
C36 0.039(3) 0.031(3) 0.029(3) -0.013(2) -0.004(2) 0.001(2)
C37 0.034(3) 0.024(2) 0.034(3) -0.012(2) 0.003(2) -0.003(2)
C38 0.051(4) 0.037(3) 0.100(6) -0.025(4) -0.022(4) -0.009(3)
C39 0.048(4) 0.050(4) 0.040(3) -0.003(3) -0.005(3) 0.017(3)
C40 0.035(3) 0.037(3) 0.053(4) -0.023(3) -0.011(3) 0.002(2)
C101 0.024(2) 0.026(2) 0.035(3) -0.009(2) -0.003(2) -0.0022(19)
C102 0.023(2) 0.029(2) 0.031(3) -0.003(2) -0.004(2) 0.0000(19)
C103 0.024(2) 0.025(2) 0.028(3) -0.0047(19) -0.0027(19) -0.0021(18)
C104 0.024(2) 0.020(2) 0.026(2) 0.0001(18) 0.0026(19) 0.0011(17)
C105 0.023(2) 0.027(2) 0.025(2) -0.0068(19) 0.0030(18) 0.0003(18)
C106 0.019(2) 0.0152(19) 0.025(2) -0.0074(17) 0.0040(17) 0.0000(16)
C107 0.025(2) 0.018(2) 0.030(3) -0.0063(18) -0.0003(19) -0.0036(17)
C108 0.023(2) 0.020(2) 0.032(3) -0.0081(19) 0.0018(19) -0.0018(17)
C109 0.020(2) 0.018(2) 0.029(2) -0.0077(18) 0.0022(18) -0.0010(17)
C110 0.020(2) 0.019(2) 0.028(2) -0.0050(18) -0.0018(18) 0.0007(16)
C111 0.018(2) 0.021(2) 0.024(2) -0.0025(18) -0.0003(17) -0.0042(17)
C112 0.027(2) 0.021(2) 0.032(3) -0.0043(19) -0.005(2) 0.0002(18)
C113 0.028(2) 0.020(2) 0.035(3) -0.006(2) -0.005(2) 0.0043(18)
C114 0.018(2) 0.020(2) 0.030(3) -0.0077(18) 0.0011(18) -0.0010(17)
C115 0.025(2) 0.020(2) 0.034(3) -0.0080(19) 0.001(2) -0.0014(18)
C116 0.024(2) 0.020(2) 0.032(3) -0.0108(19) 0.0016(19) -0.0027(17)
C117 0.032(3) 0.022(2) 0.036(3) -0.013(2) -0.005(2) -0.0001(19)
C118 0.034(3) 0.026(2) 0.032(3) -0.009(2) -0.005(2) -0.003(2)
C119 0.029(2) 0.020(2) 0.029(3) -0.0056(19) 0.003(2) -0.0035(18)
C120 0.020(2) 0.022(2) 0.035(3) -0.0065(19) -0.0045(19) -0.0001(17)
C121 0.035(3) 0.024(2) 0.030(3) -0.007(2) -0.002(2) -0.002(2)
C122 0.031(3) 0.024(2) 0.041(3) -0.010(2) -0.004(2) -0.0041(19)
C123 0.027(3) 0.022(2) 0.043(3) -0.002(2) -0.012(2) -0.0024(19)
C124 0.040(3) 0.028(3) 0.036(3) -0.002(2) -0.004(2) -0.010(2)
C125 0.034(3) 0.025(2) 0.032(3) -0.008(2) -0.004(2) -0.002(2)
C126 0.019(2) 0.016(2) 0.034(3) -0.0016(18) -0.0054(19) -0.0007(16)
C127 0.024(2) 0.029(2) 0.037(3) -0.011(2) -0.001(2) -0.0021(19)
C128 0.026(2) 0.029(2) 0.035(3) -0.008(2) -0.007(2) -0.0041(19)
C129 0.026(2) 0.023(2) 0.031(3) 0.0024(19) -0.007(2) -0.0053(18)
C130 0.018(2) 0.023(2) 0.039(3) 0.001(2) -0.003(2) 0.0013(18)
C131 0.024(2) 0.023(2) 0.035(3) -0.005(2) -0.001(2) 0.0011(18)
C132 0.028(2) 0.021(2) 0.028(3) -0.0093(19) -0.0036(19) 0.0004(18)
C133 0.029(3) 0.025(2) 0.041(3) -0.007(2) -0.002(2) 0.002(2)
C134 0.031(3) 0.034(3) 0.044(3) -0.016(2) 0.000(2) 0.004(2)
C135 0.032(3) 0.023(2) 0.039(3) -0.009(2) -0.010(2) 0.002(2)
C136 0.038(3) 0.022(2) 0.037(3) -0.005(2) -0.005(2) -0.001(2)
C137 0.034(3) 0.025(2) 0.032(3) -0.007(2) 0.001(2) -0.001(2)
C138 0.047(3) 0.023(2) 0.055(4) -0.004(2) -0.011(3) -0.002(2)
C139 0.027(3) 0.031(3) 0.046(3) -0.003(2) -0.004(2) -0.010(2)
C140 0.043(3) 0.029(3) 0.054(4) -0.016(3) -0.005(3) 0.003(2)
N1 0.0171(18) 0.0150(16) 0.030(2) -0.0067(15) 0.0023(15) -0.0024(13)
N2 0.0224(19) 0.0136(16) 0.027(2) -0.0047(15) -0.0021(15) -0.0017(14)
N3 0.0210(19) 0.0189(17) 0.025(2) -0.0059(15) -0.0022(15) -0.0051(14)
N4 0.0177(18) 0.0168(17) 0.031(2) -0.0074(15) 0.0002(15) -0.0002(14)
N5 0.0201(19) 0.0185(17) 0.027(2) -0.0021(15) -0.0031(15) -0.0030(14)
N6 0.0170(17) 0.0142(16) 0.026(2) -0.0046(14) -0.0025(15) -0.0010(13)
N7 0.0196(19) 0.0196(18) 0.029(2) -0.0038(16) 0.0000(15) -0.0013(14)
N8 0.025(2) 0.0202(18) 0.027(2) -0.0061(16) 0.0014(16) -0.0029(15)
MO1 0.02080(19) 0.01823(18) 0.0286(2) -0.00652(14) -0.00206(14) -0.00208(13)
CL1 0.0924(17) 0.0831(15) 0.1022(18) -0.0263(13) 0.0096(14) -0.0288(13)
C1C 0.091(12) 0.122(10) 0.064(7) -0.034(7) 0.036(6) -0.063(8)
CL11 0.115(4) 0.079(3) 0.083(3) -0.029(2) 0.018(3) -0.039(3)
C2C 0.091(12) 0.122(10) 0.064(7) -0.034(7) 0.036(6) -0.063(8)
CL12 0.115(4) 0.079(3) 0.083(3) -0.029(2) 0.018(3) -0.039(3)
C3C 0.091(12) 0.122(10) 0.064(7) -0.034(7) 0.036(6) -0.063(8)
CL13 0.115(4) 0.079(3) 0.083(3) -0.029(2) 0.018(3) -0.039(3)
CL14 0.115(4) 0.079(3) 0.083(3) -0.029(2) 0.018(3) -0.039(3)
C4C 0.091(12) 0.122(10) 0.064(7) -0.034(7) 0.036(6) -0.063(8)

loop_
_atom_type_symbol
_atom_type_description
_atom_type_scat_dispersion_real
_atom_type_scat_dispersion_imag
_atom_type_scat_source
C C 0.0056 0.0027 'Calculated using XDISP in WinGX (Farrugia, 1999)'
H H 0.0000 0.0000 'Calculated using XDISP in WinGX (Farrugia, 1999)'
N N 0.0104 0.0054 'Calculated using XDISP in WinGX (Farrugia, 1999)'
Cl Cl 0.2048 0.2463 'Calculated using XDISP in WinGX (Farrugia, 1999)'
Mo Mo -0.9282 1.0296 'Calculated using XDISP in WinGX (Farrugia, 1999)'

loop_
_geom_angle_atom_site_label_1
_geom_angle_atom_site_label_2
_geom_angle_atom_site_label_3
_geom_angle
N1 C1 C19 113.3(4)
N1 C1 C2 110.3(4)
C19 C1 C2 135.5(5)
C3 C2 C1 106.7(4)
C3 C2 H2 126.7
C1 C2 H2 126.7
C2 C3 C4 107.4(4)
C2 C3 H3 126.3
C4 C3 H3 126.3
N1 C4 C5 121.8(4)
N1 C4 C3 108.8(4)
C5 C4 C3 128.5(4)
C4 C5 C6 119.7(4)
C4 C5 C20 118.8(4)
C6 C5 C20 121.0(4)
C5 C6 N2 125.1(4)
C5 C6 C7 124.8(4)
N2 C6 C7 109.9(4)
C8 C7 C6 107.1(4)
C8 C7 H7 126.5
C6 C7 H7 126.5
C7 C8 C9 108.4(4)
C7 C8 H8 125.8
C9 C8 H8 125.8
C10 C9 N2 123.8(4)
C10 C9 C8 127.1(4)
N2 C9 C8 108.9(4)
C9 C10 C11 123.4(4)
C9 C10 C26 118.6(4)
C11 C10 C26 117.8(4)
C10 C11 N3 125.8(4)
C10 C11 C12 124.8(4)
N3 C11 C12 109.3(4)
C13 C12 C11 107.8(4)
C13 C12 H12 126.1
C11 C12 H12 126.1
C12 C13 C14 107.6(4)
C12 C13 H13 126.2
C14 C13 H13 126.2
N3 C14 C15 127.5(4)
N3 C14 C13 109.3(4)
C15 C14 C13 122.3(4)
C16 C15 C14 119.3(4)
C16 C15 C32 120.5(4)
C14 C15 C32 119.9(4)
N4 C16 C15 120.0(4)
N4 C16 C17 108.8(4)
C15 C16 C17 129.8(4)
C18 C17 C16 106.9(4)
C18 C17 H17 126.5
C16 C17 H17 126.5
C17 C18 C19 106.3(4)
C17 C18 H18 126.9
C19 C18 H18 126.9
N4 C19 C1 112.7(4)
N4 C19 C18 111.5(4)
C1 C19 C18 135.3(4)
C21 C20 C25 117.6(4)
C21 C20 C5 122.7(4)
C25 C20 C5 119.7(4)
C20 C21 C22 121.2(5)
C20 C21 H21 119.4
C22 C21 H21 119.4
C21 C22 C23 120.4(5)
C21 C22 H22 119.8
C23 C22 H22 119.8
C24 C23 C22 118.5(5)
C24 C23 C38 120.8(5)
C22 C23 C38 120.7(5)
C23 C24 C25 121.5(5)
C23 C24 H24 119.3
C25 C24 H24 119.3
C24 C25 C20 120.8(5)
C24 C25 H25 119.6
C20 C25 H25 119.6
C27 C26 C31 118.2(4)
C27 C26 C10 121.9(4)
C31 C26 C10 119.9(4)
C26 C27 C28 121.0(5)
C26 C27 H27 119.5
C28 C27 H27 119.5
C27 C28 C29 120.5(5)
C27 C28 H28 119.7
C29 C28 H28 119.7
C30 C29 C28 118.1(5)
C30 C29 C39 120.4(5)
C28 C29 C39 121.5(5)
C31 C30 C29 121.3(5)
C31 C30 H30 119.3
C29 C30 H30 119.3
C30 C31 C26 120.6(5)
C30 C31 H31 119.7
C26 C31 H31 119.7
C37 C32 C33 117.8(4)
C37 C32 C15 122.4(4)
C33 C32 C15 119.7(4)
C34 C33 C32 120.6(5)
C34 C33 H33 119.7
C32 C33 H33 119.7
C35 C34 C33 121.7(5)
C35 C34 H34 119.2
C33 C34 H34 119.2
C34 C35 C36 117.9(4)
C34 C35 C40 120.6(5)
C36 C35 C40 121.5(5)
C35 C36 C37 121.1(5)
C35 C36 H36 119.5
C37 C36 H36 119.5
C32 C37 C36 120.9(5)
C32 C37 H37 119.6
C36 C37 H37 119.6
C23 C38 H38A 109.5
C23 C38 H38B 109.5
H38A C38 H38B 109.5
C23 C38 H38C 109.5
H38A C38 H38C 109.5
H38B C38 H38C 109.5
C29 C39 H39A 109.5
C29 C39 H39B 109.5
H39A C39 H39B 109.5
C29 C39 H39C 109.5
H39A C39 H39C 109.5
H39B C39 H39C 109.5
C35 C40 H40A 109.5
C35 C40 H40B 109.5
H40A C40 H40B 109.5
C35 C40 H40C 109.5
H40A C40 H40C 109.5
H40B C40 H40C 109.5
N5 C101 C102 110.6(4)
N5 C101 C119 113.1(4)
C102 C101 C119 135.9(5)
C103 C102 C101 106.7(4)
C103 C102 H102 126.7
C101 C102 H102 126.7
C102 C103 C104 106.8(4)
C102 C103 H103 126.6
C104 C103 H103 126.6
N5 C104 C105 119.9(4)
N5 C104 C103 108.9(4)
C105 C104 C103 129.7(4)
C104 C105 C106 119.5(4)
C104 C105 C120 120.4(4)
C106 C105 C120 118.7(4)
C105 C106 N6 127.7(4)
C105 C106 C107 122.0(4)
N6 C106 C107 109.6(4)
C108 C107 C106 107.5(4)
C108 C107 H107 126.2
C106 C107 H107 126.2
C107 C108 C109 107.4(4)
C107 C108 H108 126.3
C109 C108 H108 126.3
N6 C109 C110 126.3(4)
N6 C109 C108 109.6(4)
C110 C109 C108 123.8(4)
C109 C110 C111 123.5(4)
C109 C110 C126 115.4(4)
C111 C110 C126 120.5(4)
C110 C111 N7 124.0(4)
C110 C111 C112 125.5(4)
N7 C111 C112 109.8(4)
C113 C112 C111 107.4(4)
C113 C112 H112 126.3
C111 C112 H112 126.3
C112 C113 C114 107.8(4)
C112 C113 H113 126.1
C114 C113 H113 126.1
C115 C114 N7 126.1(4)
C115 C114 C113 124.0(4)
N7 C114 C113 109.1(4)
C116 C115 C114 120.6(4)
C116 C115 C132 120.1(4)
C114 C115 C132 118.7(4)
C115 C116 N8 121.5(4)
C115 C116 C117 129.9(4)
N8 C116 C117 107.6(4)
C118 C117 C116 108.3(4)
C118 C117 H117 125.8
C116 C117 H117 125.8
C117 C118 C119 105.8(4)
C117 C118 H118 127.1
C119 C118 H118 127.1
N8 C119 C101 112.5(4)
N8 C119 C118 111.4(4)
C101 C119 C118 135.6(5)
C125 C120 C121 118.0(4)
C125 C120 C105 120.6(4)
C121 C120 C105 121.5(4)
C122 C121 C120 120.9(5)
C122 C121 H121 119.5
C120 C121 H121 119.5
C123 C122 C121 121.2(5)
C123 C122 H122 119.4
C121 C122 H122 119.4
C122 C123 C124 117.8(4)
C122 C123 C138 122.3(5)
C124 C123 C138 119.9(5)
C125 C124 C123 121.4(5)
C125 C124 H124 119.3
C123 C124 H124 119.3
C120 C125 C124 120.7(5)
C120 C125 H125 119.6
C124 C125 H125 119.6
C127 C126 C131 118.1(4)
C127 C126 C110 120.6(4)
C131 C126 C110 120.5(4)
C128 C127 C126 120.4(5)
C128 C127 H127 119.8
C126 C127 H127 119.8
C129 C128 C127 121.9(5)
C129 C128 H128 119.0
C127 C128 H128 119.0
C128 C129 C130 117.6(4)
C128 C129 C139 121.2(5)
C130 C129 C139 121.1(5)
C129 C130 C131 121.4(4)
C129 C130 H130 119.3
C131 C130 H130 119.3
C130 C131 C126 120.4(5)
C130 C131 H131 119.8
C126 C131 H131 119.8
C137 C132 C133 118.9(4)
C137 C132 C115 120.5(4)
C133 C132 C115 120.5(4)
C132 C133 C134 120.1(5)
C132 C133 H133 119.9
C134 C133 H133 119.9
C135 C134 C133 120.9(5)
C135 C134 H134 119.5
C133 C134 H134 119.5
C136 C135 C134 118.3(5)
C136 C135 C140 120.5(5)
C134 C135 C140 121.2(5)
C135 C136 C137 121.4(5)
C135 C136 H136 119.3
C137 C136 H136 119.3
C132 C137 C136 120.3(5)
C132 C137 H137 119.8
C136 C137 H137 119.8
C123 C138 H13A 109.5
C123 C138 H13B 109.5
H13A C138 H13B 109.5
C123 C138 H13C 109.5
H13A C138 H13C 109.5
H13B C138 H13C 109.5
C129 C139 H13D 109.5
C129 C139 H13E 109.5
H13D C139 H13E 109.5
C129 C139 H13F 109.5
H13D C139 H13F 109.5
H13E C139 H13F 109.5
C135 C140 H14A 109.5
C135 C140 H14B 109.5
H14A C140 H14B 109.5
C135 C140 H14C 109.5
H14A C140 H14C 109.5
H14B C140 H14C 109.5
C4 N1 C1 106.8(4)
C4 N1 MO1 134.7(3)
C1 N1 MO1 117.7(3)
C6 N2 C9 105.1(4)
C6 N2 MO1 125.3(3)
C9 N2 MO1 123.6(3)
C11 N3 C14 105.9(3)
C11 N3 MO1 126.1(3)
C14 N3 MO1 126.4(3)
C19 N4 C16 106.1(4)
C19 N4 MO1 118.3(3)
C16 N4 MO1 133.9(3)
C104 N5 C101 106.7(4)
C104 N5 MO1 133.6(3)
C101 N5 MO1 118.1(3)
C109 N6 C106 105.8(3)
C109 N6 MO1 127.1(3)
C106 N6 MO1 126.0(3)
C111 N7 C114 105.7(4)
C111 N7 MO1 125.0(3)
C114 N7 MO1 125.1(3)
C119 N8 C116 106.7(4)
C119 N8 MO1 119.1(3)
C116 N8 MO1 133.2(3)
N4 MO1 N5 147.88(14)
N4 MO1 N1 69.83(14)
N5 MO1 N1 140.38(14)
N4 MO1 N8 140.72(14)
N5 MO1 N8 69.37(14)
N1 MO1 N8 80.05(14)
N4 MO1 N6 81.48(14)
N5 MO1 N6 72.83(14)
N1 MO1 N6 145.06(14)
N8 MO1 N6 113.77(14)
N4 MO1 N2 115.85(14)
N5 MO1 N2 76.19(14)
N1 MO1 N2 72.38(13)
N8 MO1 N2 76.12(14)
N6 MO1 N2 140.59(13)
N4 MO1 N3 72.85(13)
N5 MO1 N3 81.73(14)
N1 MO1 N3 113.74(13)
N8 MO1 N3 144.73(14)
N6 MO1 N3 74.27(13)
N2 MO1 N3 77.74(13)
N4 MO1 N7 75.77(14)
N5 MO1 N7 115.86(14)
N1 MO1 N7 76.26(13)
N8 MO1 N7 72.96(14)
N6 MO1 N7 77.71(13)
N2 MO1 N7 138.98(13)
N3 MO1 N7 140.35(14)
CL11a C1Ca CL1 114.2(7)
CL11a C1Ca H1C1 108.7
CL1 C1Ca H1C1 108.7
CL11a C1Ca H1C2 108.7
CL1 C1Ca H1C2 108.7
H1C1a C1Ca H1C2 107.6
CL1 C2Cb CL12 114.0(10)
CL1 C2Cb H2C1 108.8
CL12b C2Cb H2C1 108.8
CL1 C2Cb H2C2 108.8
CL12b C2Cb H2C2 108.8
H2C1b C2Cb H2C2 107.7
CL1 C3Cc CL13 108.4(12)
CL1 C3Cc H3C1 110.0
CL13c C3Cc H3C1 110.0
CL1 C3Cc H3C2 110.0
CL13c C3Cc H3C2 110.0
H3C1c C3Cc H3C2 108.4
CL1 C4Cd CL14 107.1(12)
CL1 C4Cd H4C1 110.3
CL14d C4Cd H4C1 110.3
CL1 C4Cd H4C2 110.3
CL14d C4Cd H4C2 110.3
H4C1d C4Cd H4C2 108.5

loop_
_geom_bond_atom_site_label_1
_geom_bond_atom_site_label_2
_geom_bond_distance
C1 N1 1.378(6)
C1 C19 1.400(6)
C1 C2 1.406(6)
C2 C3 1.375(7)
C2 H2 0.9500
C3 C4 1.432(6)
C3 H3 0.9500
C4 N1 1.370(5)
C4 C5 1.388(6)
C5 C6 1.395(6)
C5 C20 1.495(6)
C6 N2 1.403(5)
C6 C7 1.421(7)
C7 C8 1.361(6)
C7 H7 0.9500
C8 C9 1.423(6)
C8 H8 0.9500
C9 C10 1.392(6)
C9 N2 1.403(6)
C10 C11 1.393(6)
C10 C26 1.501(6)
C11 N3 1.394(6)
C11 C12 1.424(6)
C12 C13 1.361(7)
C12 H12 0.9500
C13 C14 1.423(6)
C13 H13 0.9500
C14 N3 1.396(6)
C14 C15 1.414(6)
C15 C16 1.392(6)
C15 C32 1.497(6)
C16 N4 1.384(6)
C16 C17 1.438(7)
C17 C18 1.380(6)
C17 H17 0.9500
C18 C19 1.408(7)
C18 H18 0.9500
C19 N4 1.362(6)
C20 C21 1.388(7)
C20 C25 1.393(7)
C21 C22 1.392(7)
C21 H21 0.9500
C22 C23 1.394(8)
C22 H22 0.9500
C23 C24 1.363(8)
C23 C38 1.528(7)
C24 C25 1.391(7)
C24 H24 0.9500
C25 H25 0.9500
C26 C27 1.388(7)
C26 C31 1.397(6)
C27 C28 1.391(7)
C27 H27 0.9500
C28 C29 1.393(8)
C28 H28 0.9500
C29 C30 1.392(8)
C29 C39 1.523(7)
C30 C31 1.380(7)
C30 H30 0.9500
C31 H31 0.9500
C32 C37 1.382(7)
C32 C33 1.405(7)
C33 C34 1.386(7)
C33 H33 0.9500
C34 C35 1.373(7)
C34 H34 0.9500
C35 C36 1.393(7)
C35 C40 1.506(7)
C36 C37 1.395(7)
C36 H36 0.9500
C37 H37 0.9500
C38 H38A 0.9800
C38 H38B 0.9800
C38 H38C 0.9800
C39 H39A 0.9800
C39 H39B 0.9800
C39 H39C 0.9800
C40 H40A 0.9800
C40 H40B 0.9800
C40 H40C 0.9800
C101 N5 1.382(6)
C101 C102 1.398(7)
C101 C119 1.404(6)
C102 C103 1.388(7)
C102 H102 0.9500
C103 C104 1.438(7)
C103 H103 0.9500
C104 N5 1.369(6)
C104 C105 1.382(7)
C105 C106 1.394(6)
C105 C120 1.505(6)
C106 N6 1.395(5)
C106 C107 1.423(6)
C107 C108 1.357(6)
C107 H107 0.9500
C108 C109 1.432(6)
C108 H108 0.9500
C109 N6 1.381(6)
C109 C110 1.383(6)
C110 C111 1.385(6)
C110 C126 1.497(6)
C111 N7 1.397(6)
C111 C112 1.423(6)
C112 C113 1.364(7)
C112 H112 0.9500
C113 C114 1.433(6)
C113 H113 0.9500
C114 C115 1.393(6)
C114 N7 1.397(5)
C115 C116 1.378(7)
C115 C132 1.504(6)
C116 N8 1.396(5)
C116 C117 1.445(7)
C117 C118 1.371(7)
C117 H117 0.9500
C118 C119 1.421(6)
C118 H118 0.9500
C119 N8 1.361(6)
C120 C125 1.387(7)
C120 C121 1.400(7)
C121 C122 1.398(7)
C121 H121 0.9500
C122 C123 1.381(7)
C122 H122 0.9500
C123 C124 1.399(7)
C123 C138 1.510(7)
C124 C125 1.397(7)
C124 H124 0.9500
C125 H125 0.9500
C126 C127 1.395(7)
C126 C131 1.401(6)
C127 C128 1.389(7)
C127 H127 0.9500
C128 C129 1.382(7)
C128 H128 0.9500
C129 C130 1.392(7)
C129 C139 1.504(7)
C130 C131 1.392(7)
C130 H130 0.9500
C131 H131 0.9500
C132 C137 1.386(7)
C132 C133 1.388(7)
C133 C134 1.398(7)
C133 H133 0.9500
C134 C135 1.393(8)
C134 H134 0.9500
C135 C136 1.371(7)
C135 C140 1.521(7)
C136 C137 1.394(7)
C136 H136 0.9500
C137 H137 0.9500
C138 H13A 0.9800
C138 H13B 0.9800
C138 H13C 0.9800
C139 H13D 0.9800
C139 H13E 0.9800
C139 H13F 0.9800
C140 H14A 0.9800
C140 H14B 0.9800
C140 H14C 0.9800
N1 MO1 2.164(4)
N2 MO1 2.223(4)
N3 MO1 2.226(4)
N4 MO1 2.157(4)
N5 MO1 2.160(4)
N6 MO1 2.217(3)
N7 MO1 2.227(4)
N8 MO1 2.174(4)
CL1 C2C 1.700(11)
CL1 C3C 1.718(12)
CL1 C4C 1.718(12)
CL1 C1C 1.728(9)
C1Ca CL11 1.718(10)
C1Ca H1C1 0.9900
C1Ca H1C2 0.9900
C2Cb CL12 1.719(12)
C2Cb H2C1 0.9900
C2Cb H2C2 0.9900
C3Cc CL13 1.721(12)
C3Cc H3C1 0.9900
C3Cc H3C2 0.9900
CL14d C4C 1.722(12)
C4Cd H4C1 0.9900
C4Cd H4C2 0.9900
